data_4328602
loop_
_publ_author_name
'Aimee M. Bryan'
'W. Alexander Merrill'
'William M. Reiff'
'James C. Fettinger'
'Philip P. Power'

_publ_section_title
;
 Synthesis, Structural, and Magnetic Characterization of Linear and Bent
 Geometry Cobalt(II) and Nickel(II) Amido Complexes: Evidence of Very
 Large Spin-Orbit Coupling Effects in Rigorously Linear Coordinated Co2+
;
_journal_name_full 'Inorganic Chemistry'
_journal_page_first 3366
_journal_page_last 3373
_journal_paper_doi 10.1021/ic2012414
_journal_volume 51
_journal_year 2012
_chemical_formula_moiety 'C72 H100 N2 Ni'
_chemical_formula_sum 'C72 H100 N2 Ni'
_chemical_formula_weight 1049.85
_chemical_melting_point 550
_chemical_name_common Ni(NHArPri6)2_compound2
_chemical_name_systematic
; 
 ? 
;
_space_group_IT_number 2
_symmetry_cell_setting triclinic
_symmetry_space_group_name_Hall '-P 1'
_symmetry_space_group_name_H-M 'P -1'
_atom_sites_solution_hydrogens geom
_atom_sites_solution_primary direct
_atom_sites_solution_secondary difmap
_audit_creation_method SHELXL-97
_cell_angle_alpha 66.827(2)
_cell_angle_beta 73.513(2)
_cell_angle_gamma 75.750(2)
_cell_formula_units_Z 1
_cell_length_a 10.7334(18)
_cell_length_b 11.5751(19)
_cell_length_c 14.771(3)
_cell_measurement_reflns_used 7668
_cell_measurement_temperature 90(2)
_cell_measurement_theta_max 27.47
_cell_measurement_theta_min 2.77
_cell_volume 1598.8(5)
_computing_cell_refinement 'SAINT (7.60A) (Bruker, 2008)'
_computing_data_collection 'Apex2 (2009-3) (Bruker, 2009)'
_computing_data_reduction 'SAINT (7.60A) (Bruker, 2008)'
_computing_molecular_graphics 'SHELXTL 5.1, XP (Sheldrick, 1994)'
_computing_publication_material SHELXL97
_computing_structure_refinement 'SHELXL-97 (Sheldrick, 2008)'
_computing_structure_solution 'SHELXS-97 (Sheldrick, 2008)'
_diffrn_ambient_temperature 90(2)
_diffrn_measured_fraction_theta_full 0.996
_diffrn_measured_fraction_theta_max 0.996
_diffrn_measurement_device_type 'Bruker SMART APEXII CCD'
_diffrn_measurement_method '\w and \f'
_diffrn_radiation_monochromator graphite
_diffrn_radiation_source 'fine-focus sealed tube'
_diffrn_radiation_type MoK\a
_diffrn_radiation_wavelength 0.71073
_diffrn_reflns_av_R_equivalents 0.0285
_diffrn_reflns_av_sigmaI/netI 0.0441
_diffrn_reflns_limit_h_max 13
_diffrn_reflns_limit_h_min -13
_diffrn_reflns_limit_k_max 15
_diffrn_reflns_limit_k_min -14
_diffrn_reflns_limit_l_max 19
_diffrn_reflns_limit_l_min -19
_diffrn_reflns_number 13639
_diffrn_reflns_theta_full 27.50
_diffrn_reflns_theta_max 27.50
_diffrn_reflns_theta_min 2.56
_exptl_absorpt_coefficient_mu 0.344
_exptl_absorpt_correction_T_max 0.9579
_exptl_absorpt_correction_T_min 0.8573
_exptl_absorpt_correction_type numerical
_exptl_absorpt_process_details 'SADABS 2008/2 (Sheldrick, 2008)'
_exptl_crystal_colour Blue
_exptl_crystal_density_diffrn 1.093
_exptl_crystal_description Needle
_exptl_crystal_F_000 574
_exptl_crystal_size_max 0.46
_exptl_crystal_size_mid 0.31
_exptl_crystal_size_min 0.13
_refine_diff_density_max 0.693
_refine_diff_density_min -0.706
_refine_diff_density_rms 0.056
_refine_ls_extinction_method none
_refine_ls_goodness_of_fit_ref 1.067
_refine_ls_hydrogen_treatment mixed
_refine_ls_matrix_type full
_refine_ls_number_parameters 475
_refine_ls_number_reflns 7299
_refine_ls_number_restraints 12
_refine_ls_restrained_S_all 1.068
_refine_ls_R_factor_all 0.0655
_refine_ls_R_factor_gt 0.0451
_refine_ls_shift/su_max 0.000
_refine_ls_shift/su_mean 0.000
_refine_ls_structure_factor_coef Fsqd
_refine_ls_weighting_details 'calc w=1/[\s^2^(Fo^2^)+(0.0809P)^2^+0.0000P] where P=(Fo^2^+2Fc^2^)/3'
_refine_ls_weighting_scheme calc
_refine_ls_wR_factor_gt 0.1208
_refine_ls_wR_factor_ref 0.1290
_reflns_number_gt 5714
_reflns_number_total 7299
_reflns_threshold_expression >2sigma(I)
_cod_data_source_file ic2012414_si_001_2.cif
_cod_data_source_block alx502fmi
_cod_database_code 4328602

loop_
_symmetry_equiv_pos_as_xyz
'x, y, z'
'-x, -y, -z'

loop_
_atom_site_label
_atom_site_type_symbol
_atom_site_fract_x
_atom_site_fract_y
_atom_site_fract_z
_atom_site_U_iso_or_equiv
_atom_site_adp_type
_atom_site_occupancy
_atom_site_symmetry_multiplicity
_atom_site_calc_flag
_atom_site_refinement_flags
_atom_site_disorder_assembly
_atom_site_disorder_group
Ni1 Ni 1.0000 1.0000 0.0000 0.02355(11) Uani 1 2 d S . .
N1 N 0.94858(14) 0.88801(13) 0.12668(11) 0.0244(3) Uani 1 1 d . . .
H1 H 0.919(2) 0.914(2) 0.1721(16) 0.034(6) Uiso 1 1 d . . .
C1 C 0.95639(14) 0.75871(15) 0.15338(12) 0.0219(3) Uani 1 1 d . B .
C2 C 1.00345(15) 0.70678(16) 0.07582(12) 0.0228(3) Uani 1 1 d . . .
C3 C 1.01325(16) 0.57773(16) 0.09656(13) 0.0272(4) Uani 1 1 d . . .
H3 H 1.0456 0.5452 0.0430 0.033 Uiso 1 1 calc R . .
C4 C 0.97672(17) 0.49498(17) 0.19419(14) 0.0297(4) Uani 1 1 d . . .
H4 H 0.9832 0.4065 0.2081 0.036 Uiso 1 1 calc R . .
C5 C 0.93046(17) 0.54523(16) 0.27076(13) 0.0279(4) Uani 1 1 d . B .
H5 H 0.9049 0.4896 0.3378 0.033 Uiso 1 1 calc R . .
C6 C 0.92015(16) 0.67414(16) 0.25297(13) 0.0256(3) Uani 1 1 d . . .
C7 C 1.04214(17) 0.78859(15) -0.03206(12) 0.0249(3) Uani 1 1 d . A .
C8 C 0.94988(18) 0.83363(16) -0.09485(14) 0.0308(4) Uani 1 1 d . . .
C9 C 0.9957(2) 0.87490(17) -0.19867(14) 0.0376(5) Uani 1 1 d . A .
H9 H 0.9341 0.9038 -0.2411 0.045 Uiso 1 1 calc R . .
C10 C 1.1296(2) 0.87522(16) -0.24266(13) 0.0376(5) Uani 1 1 d . . .
C11 C 1.2172(2) 0.84086(16) -0.18007(13) 0.0328(4) Uani 1 1 d . A .
H11 H 1.3074 0.8470 -0.2094 0.039 Uiso 1 1 calc R . .
C12 C 1.17730(17) 0.79755(15) -0.07534(12) 0.0251(3) Uani 1 1 d . . .
C13 C 0.80408(19) 0.83045(18) -0.04929(16) 0.0373(4) Uani 1 1 d . . .
H13 H 0.7889 0.8256 0.0220 0.045 Uiso 1 1 calc R . .
C14 C 0.7618(2) 0.7119(2) -0.0473(2) 0.0506(6) Uani 1 1 d . . .
H14A H 0.7818 0.7107 -0.1160 0.076 Uiso 1 1 calc R . .
H14B H 0.6672 0.7138 -0.0197 0.076 Uiso 1 1 calc R . .
H14C H 0.8097 0.6354 -0.0050 0.076 Uiso 1 1 calc R . .
C15 C 0.7186(2) 0.9513(2) -0.1040(2) 0.0545(6) Uani 1 1 d . . .
H15A H 0.7529 1.0262 -0.1112 0.082 Uiso 1 1 calc R . .
H15B H 0.6280 0.9533 -0.0649 0.082 Uiso 1 1 calc R . .
H15C H 0.7202 0.9517 -0.1708 0.082 Uiso 1 1 calc R . .
C16 C 1.1775(2) 0.91085(18) -0.35638(14) 0.0419(5) Uani 0.50 1 d P A 1
H16 H 1.2307 0.9817 -0.3836 0.050 Uiso 0.50 1 calc PR A 1
C17 C 1.0465(3) 0.9547(4) -0.4096(3) 0.0307(7) Uani 0.50 1 d P A 1
H17A H 1.0756 0.9841 -0.4830 0.046 Uiso 0.50 1 calc PR A 1
H17B H 0.9871 1.0237 -0.3895 0.046 Uiso 0.50 1 calc PR A 1
H17C H 1.0001 0.8820 -0.3873 0.046 Uiso 0.50 1 calc PR A 1
C18 C 1.2538(4) 0.8026(4) -0.3794(3) 0.0326(6) Uani 0.50 1 d P A 1
H18A H 1.3291 0.7718 -0.3466 0.049 Uiso 0.50 1 calc PR A 1
H18B H 1.2853 0.8262 -0.4525 0.049 Uiso 0.50 1 calc PR A 1
H18C H 1.1994 0.7354 -0.3550 0.049 Uiso 0.50 1 calc PR A 1
C16A C 1.1775(2) 0.91085(18) -0.35638(14) 0.0419(5) Uani 0.50 1 d P A 2
H16A H 1.1275 0.9946 -0.3911 0.050 Uiso 0.50 1 calc PR A 2
C17A C 1.1656(4) 0.8133(4) -0.3945(3) 0.0385(9) Uani 0.50 1 d P A 2
H17D H 1.2169 0.7320 -0.3618 0.058 Uiso 0.50 1 calc PR A 2
H17E H 1.1991 0.8406 -0.4675 0.058 Uiso 0.50 1 calc PR A 2
H17F H 1.0731 0.8033 -0.3792 0.058 Uiso 0.50 1 calc PR A 2
C18A C 1.3437(3) 0.9178(4) -0.3952(3) 0.0326(6) Uani 0.50 1 d P A 2
H18D H 1.3929 0.8324 -0.3697 0.049 Uiso 0.50 1 calc PR A 2
H18E H 1.3655 0.9744 -0.3690 0.049 Uiso 0.50 1 calc PR A 2
H18F H 1.3671 0.9505 -0.4690 0.049 Uiso 0.50 1 calc PR A 2
C19 C 1.27721(16) 0.75601(16) -0.00937(13) 0.0271(4) Uani 1 1 d . A .
H19 H 1.2282 0.7545 0.0595 0.033 Uiso 1 1 calc R . .
C20 C 1.37616(18) 0.84848(18) -0.04690(15) 0.0356(4) Uani 1 1 d . . .
H20A H 1.4363 0.8407 -0.1087 0.053 Uiso 1 1 calc R A .
H20B H 1.4265 0.8283 0.0048 0.053 Uiso 1 1 calc R . .
H20C H 1.3291 0.9357 -0.0608 0.053 Uiso 1 1 calc R . .
C21 C 1.34957(19) 0.62119(17) 0.00008(15) 0.0373(4) Uani 1 1 d . . .
H21A H 1.2857 0.5618 0.0284 0.056 Uiso 1 1 calc R A .
H21B H 1.4115 0.5962 0.0445 0.056 Uiso 1 1 calc R . .
H21C H 1.3978 0.6194 -0.0666 0.056 Uiso 1 1 calc R . .
C22 C 0.8866(2) 0.7196(3) 0.34286(14) 0.0205(6) Uani 0.52 1 d PG B 1
C23 C 0.75390(19) 0.7540(2) 0.37952(17) 0.0234(7) Uani 0.52 1 d PG B 1
C24 C 0.71295(19) 0.7689(2) 0.47290(17) 0.0261(8) Uani 0.52 1 d PG B 1
H24 H 0.6223 0.7924 0.4979 0.031 Uiso 0.52 1 calc PR B 1
C25 C 0.8046(3) 0.7495(2) 0.52963(13) 0.0236(7) Uani 0.52 1 d PG B 1
C26 C 0.9373(2) 0.7150(2) 0.49297(15) 0.0246(7) Uani 0.52 1 d PG B 1
H26 H 1.0000 0.7017 0.5317 0.030 Uiso 0.52 1 calc PR B 1
C27 C 0.97826(17) 0.7001(2) 0.39959(16) 0.0207(6) Uani 0.52 1 d PGU B 1
C28 C 0.6508(4) 0.7711(4) 0.3214(3) 0.0297(8) Uani 0.52 1 d P B 1
H28 H 0.6974 0.7832 0.2500 0.036 Uiso 0.52 1 calc PR B 1
C29 C 0.5863(5) 0.6523(6) 0.3602(5) 0.0481(12) Uani 0.52 1 d P B 1
H29A H 0.5371 0.6387 0.4295 0.072 Uiso 0.52 1 calc PR B 1
H29B H 0.6543 0.5785 0.3586 0.072 Uiso 0.52 1 calc PR B 1
H29C H 0.5262 0.6631 0.3174 0.072 Uiso 0.52 1 calc PR B 1
C30 C 0.5441(4) 0.8883(4) 0.3194(3) 0.0359(8) Uani 0.52 1 d P B 1
H30A H 0.4908 0.8764 0.3875 0.054 Uiso 0.52 1 calc PR B 1
H30B H 0.4876 0.8986 0.2742 0.054 Uiso 0.52 1 calc PR B 1
H30C H 0.5859 0.9643 0.2954 0.054 Uiso 0.52 1 calc PR B 1
C31 C 0.7598(3) 0.7546(3) 0.6375(2) 0.0284(7) Uani 0.52 1 d P B 1
H31 H 0.8408 0.7378 0.6643 0.034 Uiso 0.52 1 calc PR B 1
C32 C 0.6763(5) 0.6502(4) 0.7082(3) 0.0351(9) Uani 0.52 1 d P B 1
H32A H 0.6485 0.6567 0.7754 0.053 Uiso 0.52 1 calc PR B 1
H32B H 0.7286 0.5665 0.7124 0.053 Uiso 0.52 1 calc PR B 1
H32C H 0.5986 0.6607 0.6818 0.053 Uiso 0.52 1 calc PR B 1
C33 C 0.6864(5) 0.8853(5) 0.6392(4) 0.0338(10) Uani 0.52 1 d P B 1
H33A H 0.7464 0.9483 0.6038 0.051 Uiso 0.52 1 calc PR B 1
H33B H 0.6535 0.8818 0.7091 0.051 Uiso 0.52 1 calc PR B 1
H33C H 0.6123 0.9094 0.6057 0.051 Uiso 0.52 1 calc PR B 1
C34 C 1.1253(4) 0.6631(5) 0.3595(3) 0.0243(7) Uani 0.52 1 d P B 1
H34 H 1.1311 0.6085 0.3197 0.029 Uiso 0.52 1 calc PR B 1
C35 C 1.1895(3) 0.7788(4) 0.2868(3) 0.0371(8) Uani 0.52 1 d P B 1
H35A H 1.1868 0.8349 0.3228 0.056 Uiso 0.52 1 calc PR B 1
H35B H 1.1420 0.8248 0.2320 0.056 Uiso 0.52 1 calc PR B 1
H35C H 1.2812 0.7509 0.2588 0.056 Uiso 0.52 1 calc PR B 1
C36 C 1.2049(3) 0.5846(3) 0.4410(3) 0.0265(7) Uani 0.52 1 d P B 1
H36A H 1.2938 0.5543 0.4096 0.040 Uiso 0.52 1 calc PR B 1
H36B H 1.1618 0.5116 0.4883 0.040 Uiso 0.52 1 calc PR B 1
H36C H 1.2100 0.6376 0.4774 0.040 Uiso 0.52 1 calc PR B 1
C22A C 0.8459(2) 0.7155(3) 0.34235(16) 0.0205(6) Uani 0.48 1 d PG B 2
C23A C 0.7100(2) 0.7256(3) 0.37364(17) 0.0213(8) Uani 0.48 1 d PG B 2
C24A C 0.64859(18) 0.7467(2) 0.46340(18) 0.0258(7) Uani 0.48 1 d PG B 2
H24A H 0.5557 0.7536 0.4848 0.031 Uiso 0.48 1 calc PR B 2
C25A C 0.7231(3) 0.7578(2) 0.52187(15) 0.0220(7) Uani 0.48 1 d PG B 2
C26A C 0.8591(3) 0.7477(2) 0.49058(17) 0.0234(8) Uani 0.48 1 d PG B 2
H26A H 0.9100 0.7553 0.5305 0.028 Uiso 0.48 1 calc PR B 2
C27A C 0.92047(18) 0.7266(3) 0.40082(18) 0.0207(6) Uani 0.48 1 d PGU B 2
C28A C 0.6249(4) 0.7219(5) 0.3079(3) 0.0278(8) Uani 0.48 1 d P B 2
H28A H 0.6848 0.7144 0.2442 0.033 Uiso 0.48 1 calc PR B 2
C29A C 0.5525(5) 0.6072(5) 0.3573(4) 0.0457(12) Uani 0.48 1 d P B 2
H29D H 0.6148 0.5299 0.3808 0.069 Uiso 0.48 1 calc PR B 2
H29E H 0.5123 0.6001 0.3082 0.069 Uiso 0.48 1 calc PR B 2
H29F H 0.4838 0.6179 0.4147 0.069 Uiso 0.48 1 calc PR B 2
C30A C 0.5272(4) 0.8442(4) 0.2790(3) 0.0393(9) Uani 0.48 1 d P B 2
H30D H 0.4661 0.8538 0.3399 0.059 Uiso 0.48 1 calc PR B 2
H30E H 0.4779 0.8401 0.2341 0.059 Uiso 0.48 1 calc PR B 2
H30F H 0.5750 0.9171 0.2445 0.059 Uiso 0.48 1 calc PR B 2
C31A C 0.6477(3) 0.7749(4) 0.6233(3) 0.0290(8) Uani 0.48 1 d P B 2
H31A H 0.5642 0.8343 0.6109 0.035 Uiso 0.48 1 calc PR B 2
C32A C 0.6094(5) 0.6488(5) 0.7038(4) 0.0401(11) Uani 0.48 1 d P B 2
H32D H 0.6892 0.5889 0.7193 0.060 Uiso 0.48 1 calc PR B 2
H32E H 0.5588 0.6129 0.6783 0.060 Uiso 0.48 1 calc PR B 2
H32F H 0.5560 0.6642 0.7649 0.060 Uiso 0.48 1 calc PR B 2
C33A C 0.7218(5) 0.8337(5) 0.6639(4) 0.0318(11) Uani 0.48 1 d P B 2
H33D H 0.6645 0.8531 0.7224 0.048 Uiso 0.48 1 calc PR B 2
H33E H 0.7492 0.9122 0.6114 0.048 Uiso 0.48 1 calc PR B 2
H33F H 0.7997 0.7737 0.6838 0.048 Uiso 0.48 1 calc PR B 2
C34A C 1.0698(4) 0.7192(4) 0.3655(3) 0.0266(8) Uani 0.48 1 d P B 2
H34A H 1.0893 0.7501 0.2902 0.032 Uiso 0.48 1 calc PR B 2
C35A C 1.1289(4) 0.8035(4) 0.3961(3) 0.0335(8) Uani 0.48 1 d P B 2
H35D H 1.1253 0.7673 0.4688 0.050 Uiso 0.48 1 calc PR B 2
H35E H 1.0785 0.8894 0.3790 0.050 Uiso 0.48 1 calc PR B 2
H35F H 1.2206 0.8074 0.3599 0.050 Uiso 0.48 1 calc PR B 2
C36A C 1.1395(4) 0.5841(5) 0.4006(4) 0.0384(9) Uani 0.48 1 d P B 2
H36D H 1.1256 0.5515 0.4742 0.058 Uiso 0.48 1 calc PR B 2
H36E H 1.2338 0.5821 0.3713 0.058 Uiso 0.48 1 calc PR B 2
H36F H 1.1043 0.5310 0.3790 0.058 Uiso 0.48 1 calc PR B 2

loop_
_atom_site_aniso_label
_atom_site_aniso_U_11
_atom_site_aniso_U_22
_atom_site_aniso_U_33
_atom_site_aniso_U_23
_atom_site_aniso_U_13
_atom_site_aniso_U_12
Ni1 0.02375(17) 0.02587(17) 0.01960(16) -0.01198(12) -0.00249(12) 0.00317(12)
N1 0.0246(7) 0.0277(7) 0.0207(7) -0.0153(6) -0.0022(6) 0.0053(6)
C1 0.0151(7) 0.0277(8) 0.0230(8) -0.0136(7) -0.0020(6) 0.0024(6)
C2 0.0156(7) 0.0301(8) 0.0230(8) -0.0136(7) -0.0022(6) 0.0011(6)
C3 0.0252(8) 0.0320(9) 0.0282(9) -0.0188(7) -0.0013(7) -0.0022(7)
C4 0.0282(9) 0.0276(9) 0.0336(9) -0.0156(7) 0.0005(7) -0.0047(7)
C5 0.0260(8) 0.0298(9) 0.0248(8) -0.0117(7) 0.0008(7) -0.0023(7)
C6 0.0215(8) 0.0295(8) 0.0236(8) -0.0136(7) -0.0010(6) 0.0027(6)
C7 0.0284(8) 0.0252(8) 0.0227(8) -0.0148(7) -0.0037(7) 0.0022(7)
C8 0.0381(10) 0.0273(9) 0.0328(10) -0.0185(8) -0.0142(8) 0.0063(7)
C9 0.0594(13) 0.0286(9) 0.0306(10) -0.0162(8) -0.0226(9) 0.0083(9)
C10 0.0679(14) 0.0225(9) 0.0220(9) -0.0108(7) -0.0086(9) -0.0019(8)
C11 0.0468(11) 0.0272(9) 0.0224(8) -0.0135(7) 0.0028(8) -0.0056(8)
C12 0.0293(9) 0.0238(8) 0.0217(8) -0.0124(6) -0.0015(7) 0.0002(7)
C13 0.0335(10) 0.0397(10) 0.0510(12) -0.0303(9) -0.0215(9) 0.0121(8)
C14 0.0357(11) 0.0500(12) 0.0849(18) -0.0444(13) -0.0257(11) 0.0108(9)
C15 0.0560(14) 0.0514(13) 0.0744(17) -0.0403(13) -0.0425(13) 0.0243(11)
C16 0.0722(15) 0.0328(10) 0.0219(9) -0.0106(8) -0.0077(9) -0.0109(10)
C17 0.0286(18) 0.040(2) 0.0217(17) -0.0133(15) -0.0001(14) -0.0048(15)
C18 0.0274(13) 0.0442(15) 0.0221(12) -0.0154(11) 0.0034(10) -0.0015(11)
C16A 0.0722(15) 0.0328(10) 0.0219(9) -0.0106(8) -0.0077(9) -0.0109(10)
C17A 0.045(2) 0.049(2) 0.0245(18) -0.0188(17) 0.0039(17) -0.0140(19)
C18A 0.0274(13) 0.0442(15) 0.0221(12) -0.0154(11) 0.0034(10) -0.0015(11)
C19 0.0226(8) 0.0321(9) 0.0226(8) -0.0122(7) 0.0025(6) -0.0010(7)
C20 0.0257(9) 0.0398(10) 0.0374(10) -0.0154(9) 0.0016(8) -0.0045(8)
C21 0.0351(10) 0.0335(10) 0.0374(10) -0.0121(8) -0.0062(8) 0.0034(8)
C22 0.0167(18) 0.0207(9) 0.0192(9) -0.0066(7) 0.0024(10) -0.0020(11)
C23 0.0189(18) 0.0255(18) 0.0225(16) -0.0078(13) -0.0016(14) -0.0017(14)
C24 0.0216(18) 0.0348(19) 0.0236(19) -0.0177(17) -0.0014(17) 0.0014(14)
C25 0.020(2) 0.0251(16) 0.0237(19) -0.0120(15) -0.0004(16) 0.0020(15)
C26 0.0181(16) 0.0314(18) 0.0234(16) -0.0130(14) -0.0011(14) 0.0000(14)
C27 0.0132(15) 0.0241(12) 0.0218(9) -0.0095(8) 0.0014(11) -0.0009(11)
C28 0.0214(18) 0.042(2) 0.028(2) -0.0220(18) 0.0056(14) -0.0068(17)
C29 0.037(3) 0.053(3) 0.068(4) -0.028(3) -0.024(3) -0.004(2)
C30 0.0261(18) 0.046(2) 0.035(2) -0.0169(17) -0.0084(15) 0.0035(15)
C31 0.0242(16) 0.0376(19) 0.0217(16) -0.0150(15) -0.0003(13) 0.0011(14)
C32 0.037(2) 0.039(2) 0.0235(18) -0.0149(16) 0.004(2) -0.001(2)
C33 0.033(3) 0.036(3) 0.029(3) -0.019(2) 0.0064(18) -0.003(2)
C34 0.0170(18) 0.028(2) 0.0246(18) -0.0102(18) -0.0027(14) 0.0021(16)
C35 0.0219(16) 0.041(2) 0.0316(19) -0.0019(16) 0.0031(14) -0.0039(15)
C36 0.0189(15) 0.0312(17) 0.0259(16) -0.0086(14) -0.0023(13) -0.0031(13)
C22A 0.0167(18) 0.0207(9) 0.0192(9) -0.0066(7) 0.0024(10) -0.0020(11)
C23A 0.0143(18) 0.028(2) 0.0204(17) -0.0096(15) -0.0051(15) 0.0030(15)
C24A 0.0192(17) 0.0313(19) 0.0256(18) -0.0122(15) -0.0008(15) -0.0024(15)
C25A 0.0149(19) 0.0243(17) 0.026(2) -0.0129(17) 0.0017(17) -0.0014(14)
C26A 0.015(2) 0.0284(18) 0.025(2) -0.0150(17) 0.0021(16) 0.0007(16)
C27A 0.0132(15) 0.0241(12) 0.0218(9) -0.0095(8) 0.0014(11) -0.0009(11)
C28A 0.0207(19) 0.034(2) 0.026(2) -0.013(2) -0.0001(16) -0.0007(17)
C29A 0.047(3) 0.050(3) 0.052(3) -0.019(2) -0.017(2) -0.016(2)
C30A 0.036(2) 0.046(2) 0.038(2) -0.015(2) -0.0135(18) -0.0029(18)
C31A 0.0217(17) 0.040(2) 0.0211(17) -0.0142(15) 0.0046(14) -0.0032(15)
C32A 0.040(3) 0.044(3) 0.026(2) -0.0115(18) 0.011(2) -0.011(2)
C33A 0.028(3) 0.041(3) 0.026(3) -0.018(2) 0.0009(18) -0.001(2)
C34A 0.0205(19) 0.031(2) 0.029(2) -0.0171(17) -0.0037(16) 0.0056(18)
C35A 0.0275(19) 0.038(2) 0.036(2) -0.0171(17) -0.0027(16) -0.0041(16)
C36A 0.022(2) 0.041(3) 0.052(3) -0.023(2) -0.002(2) 0.0013(19)

loop_
_atom_type_symbol
_atom_type_description
_atom_type_scat_dispersion_real
_atom_type_scat_dispersion_imag
_atom_type_scat_source
C C 0.0033 0.0016 'International Tables Vol C Tables 4.2.6.8 and 6.1.1.4'
H H 0.0000 0.0000 'International Tables Vol C Tables 4.2.6.8 and 6.1.1.4'
N N 0.0061 0.0033 'International Tables Vol C Tables 4.2.6.8 and 6.1.1.4'
Ni Ni 0.3393 1.1124 'International Tables Vol C Tables 4.2.6.8 and 6.1.1.4'

loop_
_geom_angle_atom_site_label_1
_geom_angle_atom_site_label_2
_geom_angle_atom_site_label_3
_geom_angle
_geom_angle_site_symmetry_1
N1 Ni1 N1 180.00(9) 2_775
C1 N1 Ni1 126.24(11) .
C1 N1 H1 114.7(15) .
Ni1 N1 H1 119.0(15) .
N1 C1 C2 117.66(15) .
N1 C1 C6 124.70(14) .
C2 C1 C6 117.64(15) .
C3 C2 C1 121.09(15) .
C3 C2 C7 117.23(14) .
C1 C2 C7 121.67(14) .
C2 C3 C4 121.22(15) .
C2 C3 H3 119.4 .
C4 C3 H3 119.4 .
C5 C4 C3 118.03(16) .
C5 C4 H4 121.0 .
C3 C4 H4 121.0 .
C4 C5 C6 122.40(16) .
C4 C5 H5 118.8 .
C6 C5 H5 118.8 .
C5 C6 C1 119.61(15) .
C5 C6 C22A 114.95(18) .
C1 C6 C22A 124.46(17) .
C5 C6 C22 119.14(17) .
C1 C6 C22 120.78(16) .
C8 C7 C12 119.84(16) .
C8 C7 C2 119.72(15) .
C12 C7 C2 119.08(14) .
C9 C8 C7 118.69(17) .
C9 C8 C13 120.83(16) .
C7 C8 C13 120.41(16) .
C8 C9 C10 122.09(17) .
C8 C9 H9 119.0 .
C10 C9 H9 119.0 .
C11 C10 C9 118.21(17) .
C11 C10 C16 121.1(2) .
C9 C10 C16 120.72(18) .
C10 C11 C12 122.20(18) .
C10 C11 H11 118.9 .
C12 C11 H11 118.9 .
C11 C12 C7 118.57(16) .
C11 C12 C19 120.53(16) .
C7 C12 C19 120.86(14) .
C8 C13 C15 112.06(19) .
C8 C13 C14 111.31(15) .
C15 C13 C14 110.52(16) .
C8 C13 H13 107.6 .
C15 C13 H13 107.6 .
C14 C13 H13 107.6 .
C13 C14 H14A 109.5 .
C13 C14 H14B 109.5 .
H14A C14 H14B 109.5 .
C13 C14 H14C 109.5 .
H14A C14 H14C 109.5 .
H14B C14 H14C 109.5 .
C13 C15 H15A 109.5 .
C13 C15 H15B 109.5 .
H15A C15 H15B 109.5 .
C13 C15 H15C 109.5 .
H15A C15 H15C 109.5 .
H15B C15 H15C 109.5 .
C18 C16 C10 109.7(2) .
C18 C16 C17 107.3(2) .
C10 C16 C17 108.7(2) .
C18 C16 H16 110.3 .
C10 C16 H16 110.3 .
C17 C16 H16 110.3 .
H17D C17A H17E 109.5 .
H17D C17A H17F 109.5 .
H17E C17A H17F 109.5 .
H18D C18A H18E 109.5 .
H18D C18A H18F 109.5 .
H18E C18A H18F 109.5 .
C12 C19 C20 112.32(14) .
C12 C19 C21 111.37(14) .
C20 C19 C21 110.13(15) .
C12 C19 H19 107.6 .
C20 C19 H19 107.6 .
C21 C19 H19 107.6 .
C19 C20 H20A 109.5 .
C19 C20 H20B 109.5 .
H20A C20 H20B 109.5 .
C19 C20 H20C 109.5 .
H20A C20 H20C 109.5 .
H20B C20 H20C 109.5 .
C19 C21 H21A 109.5 .
C19 C21 H21B 109.5 .
H21A C21 H21B 109.5 .
C19 C21 H21C 109.5 .
H21A C21 H21C 109.5 .
H21B C21 H21C 109.5 .
C23 C22 C27 120.0 .
C23 C22 C6 116.46(14) .
C27 C22 C6 121.92(15) .
C22 C23 C24 120.0 .
C22 C23 C28 121.35(19) .
C24 C23 C28 118.61(19) .
C25 C24 C23 120.0 .
C25 C24 H24 120.0 .
C23 C24 H24 120.0 .
C26 C25 C24 120.0 .
C26 C25 C31 119.1(2) .
C24 C25 C31 120.7(2) .
C25 C26 C27 120.0 .
C25 C26 H26 120.0 .
C27 C26 H26 120.0 .
C26 C27 C22 120.0 .
C26 C27 C34 119.54(18) .
C22 C27 C34 120.46(18) .
C23 C28 C29 111.3(3) .
C23 C28 C30 114.3(3) .
C29 C28 C30 109.7(3) .
C23 C28 H28 107.0 .
C29 C28 H28 107.0 .
C30 C28 H28 107.0 .
C33 C31 C32 110.6(3) .
C33 C31 C25 112.5(3) .
C32 C31 C25 111.5(3) .
C33 C31 H31 107.3 .
C32 C31 H31 107.3 .
C25 C31 H31 107.3 .
C35 C34 C36 110.0(3) .
C35 C34 C27 111.8(4) .
C36 C34 C27 114.7(3) .
C35 C34 H34 106.6 .
C36 C34 H34 106.6 .
C27 C34 H34 106.6 .
C23A C22A C27A 120.0 .
C23A C22A C6 122.25(16) .
C27A C22A C6 117.19(16) .
C24A C23A C22A 120.0 .
C24A C23A C28A 118.8(2) .
C22A C23A C28A 121.1(2) .
C23A C24A C25A 120.0 .
C23A C24A H24A 120.0 .
C25A C24A H24A 120.0 .
C26A C25A C24A 120.0 .
C26A C25A C31A 123.2(2) .
C24A C25A C31A 116.7(2) .
C27A C26A C25A 120.0 .
C27A C26A H26A 120.0 .
C25A C26A H26A 120.0 .
C26A C27A C22A 120.0 .
C26A C27A C34A 119.7(2) .
C22A C27A C34A 120.3(2) .
C29A C28A C30A 110.0(4) .
C29A C28A C23A 112.3(3) .
C30A C28A C23A 111.9(4) .
C29A C28A H28A 107.4 .
C30A C28A H28A 107.4 .
C23A C28A H28A 107.4 .
C28A C29A H29D 109.5 .
C28A C29A H29E 109.5 .
H29D C29A H29E 109.5 .
C28A C29A H29F 109.5 .
H29D C29A H29F 109.5 .
H29E C29A H29F 109.5 .
C28A C30A H30D 109.5 .
C28A C30A H30E 109.5 .
H30D C30A H30E 109.5 .
C28A C30A H30F 109.5 .
H30D C30A H30F 109.5 .
H30E C30A H30F 109.5 .
C33A C31A C32A 109.8(4) .
C33A C31A C25A 113.5(3) .
C32A C31A C25A 111.6(3) .
C33A C31A H31A 107.2 .
C32A C31A H31A 107.2 .
C25A C31A H31A 107.2 .
C31A C32A H32D 109.5 .
C31A C32A H32E 109.5 .
H32D C32A H32E 109.5 .
C31A C32A H32F 109.5 .
H32D C32A H32F 109.5 .
H32E C32A H32F 109.5 .
C31A C33A H33D 109.5 .
C31A C33A H33E 109.5 .
H33D C33A H33E 109.5 .
C31A C33A H33F 109.5 .
H33D C33A H33F 109.5 .
H33E C33A H33F 109.5 .
C36A C34A C27A 111.8(3) .
C36A C34A C35A 109.4(3) .
C27A C34A C35A 114.2(3) .
C36A C34A H34A 107.0 .
C27A C34A H34A 107.0 .
C35A C34A H34A 107.0 .
C34A C35A H35D 109.5 .
C34A C35A H35E 109.5 .
H35D C35A H35E 109.5 .
C34A C35A H35F 109.5 .
H35D C35A H35F 109.5 .
H35E C35A H35F 109.5 .
C34A C36A H36D 109.5 .
C34A C36A H36E 109.5 .
H36D C36A H36E 109.5 .
C34A C36A H36F 109.5 .
H36D C36A H36F 109.5 .
H36E C36A H36F 109.5 .

loop_
_geom_bond_atom_site_label_1
_geom_bond_atom_site_label_2
_geom_bond_distance
_geom_bond_site_symmetry_2
Ni1 N1 1.8284(15) 2_775
Ni1 N1 1.8285(15) .
N1 C1 1.377(2) .
N1 H1 0.80(2) .
C1 C2 1.412(2) .
C1 C6 1.415(2) .
C2 C3 1.385(2) .
C2 C7 1.496(2) .
C3 C4 1.388(2) .
C3 H3 0.9500 .
C4 C5 1.386(2) .
C4 H4 0.9500 .
C5 C6 1.391(2) .
C5 H5 0.9500 .
C6 C22A 1.523(2) .
C6 C22 1.534(2) .
C7 C8 1.414(2) .
C7 C12 1.421(2) .
C8 C9 1.390(3) .
C8 C13 1.521(3) .
C9 C10 1.400(3) .
C9 H9 0.9500 .
C10 C11 1.384(3) .
C10 C16 1.525(3) .
C11 C12 1.395(2) .
C11 H11 0.9500 .
C12 C19 1.517(2) .
C13 C15 1.534(3) .
C13 C14 1.535(3) .
C13 H13 1.0000 .
C14 H14A 0.9800 .
C14 H14B 0.9800 .
C14 H14C 0.9800 .
C15 H15A 0.9800 .
C15 H15B 0.9800 .
C15 H15C 0.9800 .
C16 C18 1.424(4) .
C16 C17 1.678(4) .
C16 H16 1.0000 .
C17 H17A 0.9800 .
C17 H17B 0.9800 .
C17 H17C 0.9800 .
C18 H18A 0.9800 .
C18 H18B 0.9800 .
C18 H18C 0.9800 .
C17A H17D 0.9800 .
C17A H17E 0.9800 .
C17A H17F 0.9800 .
C18A H18D 0.9800 .
C18A H18E 0.9800 .
C18A H18F 0.9800 .
C19 C20 1.529(2) .
C19 C21 1.533(2) .
C19 H19 1.0000 .
C20 H20A 0.9800 .
C20 H20B 0.9800 .
C20 H20C 0.9800 .
C21 H21A 0.9800 .
C21 H21B 0.9800 .
C21 H21C 0.9800 .
C22 C23 1.3900 .
C22 C27 1.3900 .
C23 C24 1.3900 .
C23 C28 1.517(5) .
C24 C25 1.3900 .
C24 H24 0.9500 .
C25 C26 1.3900 .
C25 C31 1.549(3) .
C26 C27 1.3900 .
C26 H26 0.9500 .
C27 C34 1.537(4) .
C28 C29 1.524(6) .
C28 C30 1.541(5) .
C28 H28 1.0000 .
C29 H29A 0.9800 .
C29 H29B 0.9800 .
C29 H29C 0.9800 .
C30 H30A 0.9800 .
C30 H30B 0.9800 .
C30 H30C 0.9800 .
C31 C33 1.530(5) .
C31 C32 1.538(6) .
C31 H31 1.0000 .
C32 H32A 0.9800 .
C32 H32B 0.9800 .
C32 H32C 0.9800 .
C33 H33A 0.9800 .
C33 H33B 0.9800 .
C33 H33C 0.9800 .
C34 C35 1.525(5) .
C34 C36 1.532(5) .
C34 H34 1.0000 .
C35 H35A 0.9800 .
C35 H35B 0.9800 .
C35 H35C 0.9800 .
C36 H36A 0.9800 .
C36 H36B 0.9800 .
C36 H36C 0.9800 .
C22A C23A 1.3900 .
C22A C27A 1.3900 .
C23A C24A 1.3900 .
C23A C28A 1.528(5) .
C24A C25A 1.3900 .
C24A H24A 0.9500 .
C25A C26A 1.3900 .
C25A C31A 1.551(4) .
C26A C27A 1.3900 .
C26A H26A 0.9500 .
C27A C34A 1.530(5) .
C28A C29A 1.524(7) .
C28A C30A 1.527(6) .
C28A H28A 1.0000 .
C29A H29D 0.9800 .
C29A H29E 0.9800 .
C29A H29F 0.9800 .
C30A H30D 0.9800 .
C30A H30E 0.9800 .
C30A H30F 0.9800 .
C31A C33A 1.521(6) .
C31A C32A 1.538(6) .
C31A H31A 1.0000 .
C32A H32D 0.9800 .
C32A H32E 0.9800 .
C32A H32F 0.9800 .
C33A H33D 0.9800 .
C33A H33E 0.9800 .
C33A H33F 0.9800 .
C34A C36A 1.510(6) .
C34A C35A 1.540(5) .
C34A H34A 1.0000 .
C35A H35D 0.9800 .
C35A H35E 0.9800 .
C35A H35F 0.9800 .
C36A H36D 0.9800 .
C36A H36E 0.9800 .
C36A H36F 0.9800 .

loop_
_geom_torsion_atom_site_label_1
_geom_torsion_atom_site_label_2
_geom_torsion_atom_site_label_3
_geom_torsion_atom_site_label_4
_geom_torsion
Ni1 N1 C1 C2 -2.7(2)
Ni1 N1 C1 C6 177.51(12)
N1 C1 C2 C3 -179.52(14)
C6 C1 C2 C3 0.2(2)
N1 C1 C2 C7 -0.8(2)
C6 C1 C2 C7 178.99(14)
C1 C2 C3 C4 0.2(2)
C7 C2 C3 C4 -178.55(14)
C2 C3 C4 C5 -0.3(3)
C3 C4 C5 C6 -0.2(3)
C4 C5 C6 C1 0.7(3)
C4 C5 C6 C22A 169.95(17)
C4 C5 C6 C22 -171.52(17)
N1 C1 C6 C5 179.04(15)
C2 C1 C6 C5 -0.7(2)
N1 C1 C6 C22A 10.9(3)
C2 C1 C6 C22A -168.84(17)
N1 C1 C6 C22 -8.8(2)
C2 C1 C6 C22 171.41(15)
C3 C2 C7 C8 84.34(19)
C1 C2 C7 C8 -94.45(19)
C3 C2 C7 C12 -82.33(19)
C1 C2 C7 C12 98.88(18)
C12 C7 C8 C9 6.0(2)
C2 C7 C8 C9 -160.57(15)
C12 C7 C8 C13 -177.07(15)
C2 C7 C8 C13 16.4(2)
C7 C8 C9 C10 -1.1(3)
C13 C8 C9 C10 -178.03(15)
C8 C9 C10 C11 -4.2(3)
C8 C9 C10 C16 175.00(16)
C9 C10 C11 C12 4.7(3)
C16 C10 C11 C12 -174.47(16)
C10 C11 C12 C7 0.1(3)
C10 C11 C12 C19 177.62(15)
C8 C7 C12 C11 -5.5(2)
C2 C7 C12 C11 161.15(15)
C8 C7 C12 C19 176.93(14)
C2 C7 C12 C19 -16.4(2)
C9 C8 C13 C15 -44.1(2)
C7 C8 C13 C15 139.03(17)
C9 C8 C13 C14 80.2(2)
C7 C8 C13 C14 -96.6(2)
C11 C10 C16 C18 66.0(3)
C9 C10 C16 C18 -113.2(3)
C11 C10 C16 C17 -176.97(19)
C9 C10 C16 C17 3.8(3)
C11 C12 C19 C20 44.7(2)
C7 C12 C19 C20 -137.83(16)
C11 C12 C19 C21 -79.4(2)
C7 C12 C19 C21 98.10(18)
C5 C6 C22 C23 -90.8(2)
C1 C6 C22 C23 97.00(18)
C22A C6 C22 C23 -10.7(6)
C5 C6 C22 C27 74.6(2)
C1 C6 C22 C27 -97.52(19)
C22A C6 C22 C27 154.8(7)
C27 C22 C23 C24 0.0
C6 C22 C23 C24 165.8(2)
C27 C22 C23 C28 -177.7(3)
C6 C22 C23 C28 -11.9(3)
C22 C23 C24 C25 0.0
C28 C23 C24 C25 177.7(3)
C23 C24 C25 C26 0.0
C23 C24 C25 C31 -174.8(3)
C24 C25 C26 C27 0.0
C31 C25 C26 C27 174.9(2)
C25 C26 C27 C22 0.0
C25 C26 C27 C34 179.5(3)
C23 C22 C27 C26 0.0
C6 C22 C27 C26 -165.0(2)
C23 C22 C27 C34 -179.5(3)
C6 C22 C27 C34 15.5(3)
C22 C23 C28 C29 97.5(3)
C24 C23 C28 C29 -80.2(4)
C22 C23 C28 C30 -137.5(3)
C24 C23 C28 C30 44.8(4)
C26 C25 C31 C33 122.8(3)
C24 C25 C31 C33 -62.3(4)
C26 C25 C31 C32 -112.4(3)
C24 C25 C31 C32 62.5(3)
C26 C27 C34 C35 -97.5(3)
C22 C27 C34 C35 82.0(3)
C26 C27 C34 C36 28.7(4)
C22 C27 C34 C36 -151.8(2)
C5 C6 C22A C23A -74.1(2)
C1 C6 C22A C23A 94.6(2)
C22 C6 C22A C23A 177.6(8)
C5 C6 C22A C27A 97.4(2)
C1 C6 C22A C27A -94.0(2)
C22 C6 C22A C27A -11.0(6)
C27A C22A C23A C24A 0.0
C6 C22A C23A C24A 171.2(3)
C27A C22A C23A C28A 176.2(3)
C6 C22A C23A C28A -12.6(3)
C22A C23A C24A C25A 0.0
C28A C23A C24A C25A -176.3(3)
C23A C24A C25A C26A 0.0
C23A C24A C25A C31A -177.2(3)
C24A C25A C26A C27A 0.0
C31A C25A C26A C27A 177.0(3)
C25A C26A C27A C22A 0.0
C25A C26A C27A C34A 178.4(3)
C23A C22A C27A C26A 0.0
C6 C22A C27A C26A -171.7(2)
C23A C22A C27A C34A -178.3(3)
C6 C22A C27A C34A 10.0(3)
C24A C23A C28A C29A -67.4(4)
C22A C23A C28A C29A 116.3(3)
C24A C23A C28A C30A 56.9(4)
C22A C23A C28A C30A -119.4(3)
C26A C25A C31A C33A 24.1(4)
C24A C25A C31A C33A -158.8(3)
C26A C25A C31A C32A -100.5(3)
C24A C25A C31A C32A 76.6(4)
C26A C27A C34A C36A 92.9(3)
C22A C27A C34A C36A -88.8(3)
C26A C27A C34A C35A -31.9(4)
C22A C27A C34A C35A 146.4(3)
